data_4100525
_journal_name_full 'Journal of the American Chemical Society'
_journal_paper_doi 10.1021/ja0527370
_journal_year 2005
_chemical_formula_sum 'C17 H12 Mn2 O5'
_chemical_formula_weight 406.15
_space_group_IT_number 31
_symmetry_cell_setting orthorhombic
_symmetry_space_group_name_Hall 'P 2ac -2'
_symmetry_space_group_name_H-M 'P m n 21'
_cell_angle_alpha 90.00
_cell_angle_beta 90.00
_cell_angle_gamma 90.00
_cell_formula_units_Z 2
_cell_length_a 12.956(3)
_cell_length_b 7.105(2)
_cell_length_c 8.327(2)
_cell_measurement_temperature 298(2)
_cell_volume 766.6(3)
_diffrn_ambient_temperature 298(2)
_exptl_crystal_density_diffrn 1.760
_refine_ls_R_factor_obs 0.0489
_refine_ls_wR_factor_obs 0.1250
_cod_depositor_comments
;
The following automatic conversions were performed:
'_symmetry_cell_setting' value 'Orthorhombic' changed to 'orthorhombic'
according to '/home/saulius/struct/CIF-dictionaries/cif_core.dic'
dictionary named 'cif_core.dic' version 2.4.1 from 2010-06-29.

Automatic conversion script
Id: cif_fix_enum 1527 2010-12-29 10:47:43Z saulius 
;
_cod_database_code 4100525

loop_
_symmetry_equiv_pos_as_xyz
'x, y, z'
'-x+1/2, -y, z+1/2'
'x+1/2, -y, z+1/2'
'-x, y, z'

loop_
_atom_site_aniso_label
_atom_site_aniso_U_11
_atom_site_aniso_U_22
_atom_site_aniso_U_33
_atom_site_aniso_U_23
_atom_site_aniso_U_13
_atom_site_aniso_U_12
Mn1 0.0323(8) 0.0313(8) 0.0228(8) -0.0006(9) 0.000 0.000
Mn2 0.0458(11) 0.0305(9) 0.0274(9) 0.0026(8) 0.000 0.000
O1 0.062(4) 0.084(5) 0.060(5) -0.020(6) -0.012(5) -0.027(4)
O2 0.079(5) 0.055(4) 0.070(5) -0.004(4) -0.007(5) -0.023(4)
O3 0.097(8) 0.062(6) 0.060(7) 0.050(7) 0.000 0.000
C1 0.058(6) 0.036(5) 0.036(5) 0.020(4) -0.013(5) 0.000(4)
C2 0.038(4) 0.027(4) 0.035(4) 0.004(4) -0.002(4) 0.007(4)
C3 0.049(5) 0.017(3) 0.027(4) -0.008(3) 0.003(4) 0.004(3)
C4 0.036(4) 0.032(4) 0.042(5) -0.007(4) 0.005(5) 0.000(4)
C5 0.072(6) 0.042(5) 0.026(4) -0.012(5) 0.013(6) -0.001(4)
C6 0.038(5) 0.046(5) 0.060(7) -0.010(5) -0.004(5) 0.005(4)
C7 0.040(5) 0.047(5) 0.037(5) -0.004(5) -0.001(5) -0.004(4)
C8 0.065(7) 0.029(4) 0.044(6) -0.003(4) 0.001(5) -0.006(5)
C9 0.047(7) 0.064(9) 0.038(9) -0.008(9) 0.000 0.000

loop_
_atom_site_label
_atom_site_type_symbol
_atom_site_fract_x
_atom_site_fract_y
_atom_site_fract_z
_atom_site_U_iso_or_equiv
_atom_site_thermal_displace_type
_atom_site_occupancy
_atom_site_calc_flag
_atom_site_refinement_flags
_atom_site_disorder_group
Mn1 Mn 0.0000 -0.1636(2) 0.3205(2) 0.0288(4) Uani 1 d S .
Mn2 Mn 0.0000 0.0063(3) -0.0005(2) 0.0346(5) Uani 1 d S .
O1 O 0.1512(6) 0.0682(11) 0.4918(12) 0.068(2) Uani 1 d . .
O2 O 0.1737(6) 0.2092(10) 0.1477(12) 0.068(2) Uani 1 d . .
O3 O 0.0000 0.3001(15) -0.2494(14) 0.073(3) Uani 1 d S .
C1 C 0.0546(7) -0.4343(11) 0.3962(12) 0.044(2) Uani 1 d . .
H1A H 0.0906(7) -0.4450(11) 0.4965(12) 0.052 Uiso 1 d R .
C2 C 0.1111(7) -0.3828(10) 0.2580(11) 0.033(2) Uani 1 d . .
C3 C 0.0557(7) -0.3282(10) 0.1199(10) 0.031(2) Uani 1 d . .
C4 C 0.1046(6) -0.2414(11) -0.0159(14) 0.037(2) Uani 1 d . .
H4A H 0.1776(6) -0.2190(11) -0.0109(14) 0.044 Uiso 1 d R .
C5 C 0.0541(8) -0.2088(12) -0.1611(13) 0.047(2) Uani 1 d . .
H5A H 0.0920(8) -0.1744(12) -0.2557(13) 0.056 Uiso 1 d R .
C6 C 0.2258(7) -0.3776(12) 0.2670(15) 0.048(3) Uani 1 d . .
H6A H 0.2540(7) -0.4957(12) 0.2320(15) 0.058 Uiso 1 d R .
H6B H 0.2478(7) -0.3527(12) 0.3751(15) 0.058 Uiso 1 d R .
H6C H 0.2497(7) -0.2789(12) 0.1977(15) 0.058 Uiso 1 d R .
C7 C 0.0924(7) -0.0213(13) 0.4198(13) 0.041(2) Uani 1 d . .
C8 C 0.1031(9) 0.1312(12) 0.0965(13) 0.046(2) Uani 1 d . .
C9 C 0.0000 0.1777(21) -0.1571(20) 0.050(4) Uani 1 d S .

loop_
_geom_bond_atom_site_label_1
_geom_bond_atom_site_label_2
_geom_bond_distance
_geom_bond_site_symmetry_2
_geom_bond_publ_flag
Mn1 C7 1.772(10) 4 ?
Mn1 C7 1.772(10) . ?
Mn1 C1 2.144(8) . ?
Mn1 C1 2.144(8) 4 ?
Mn1 C3 2.163(8) . ?
Mn1 C3 2.163(8) 4 ?
Mn1 C2 2.183(8) . ?
Mn1 C2 2.183(8) 4 ?
Mn1 Mn2 2.933(3) . ?
Mn2 C9 1.78(2) . ?
Mn2 C8 1.795(11) 4 ?
Mn2 C8 1.795(11) . ?
Mn2 C5 2.148(9) . ?
Mn2 C5 2.148(9) 4 ?
Mn2 C4 2.225(8) . ?
Mn2 C4 2.225(8) 4 ?
O1 C7 1.159(11) . ?
O2 C8 1.151(12) . ?
O3 C9 1.16(2) . ?
C1 C2 1.412(13) . ?
C1 C1 1.41(2) 4 ?
C2 C3 1.410(11) . ?
C2 C6 1.489(12) . ?
C3 C4 1.435(12) . ?
C3 C3 1.44(2) 4 ?
C4 C5 1.393(14) . ?
C5 C5 1.40(2) 4 ?
